data_4348842
loop_
_publ_author_name
'Li, Yan'
'Chan, Yuk-Chi'
'Li, Yongxin'
'Purushothaman, Indu'
'De, Susmita'
'Parameswaran, Pattiyil'
'So, Cheuk-Wai'

_publ_section_title
;
 Synthesis of a Bent 2-Silaallene with a Perturbed Electronic Structure
 from a Cyclic Alkyl(amino) Carbene-Diiodosilylene.
;
_journal_issue 17
_journal_name_full 'Inorganic chemistry'
_journal_page_first 9091
_journal_page_last 9098
_journal_paper_doi 10.1021/acs.inorgchem.6b01716
_journal_volume 55
_journal_year 2016
_chemical_formula_sum 'C20 H31 I2 N Si'
_chemical_formula_weight 567.35
_space_group_crystal_system monoclinic
_space_group_IT_number 14
_space_group_name_Hall '-P 2yn'
_space_group_name_H-M_alt 'P 1 21/n 1'
_atom_sites_solution_hydrogens geom
_cell_angle_alpha 90
_cell_angle_beta 92.6779(11)
_cell_angle_gamma 90
_cell_formula_units_Z 8
_cell_length_a 7.8467(3)
_cell_length_b 31.9117(13)
_cell_length_c 17.9901(8)
_cell_measurement_reflns_used 8095
_cell_measurement_temperature 153.(2)
_cell_measurement_theta_max 24.0143
_cell_measurement_theta_min 2.6758
_cell_volume 4499.8(3)
_computing_cell_refinement 'SAINT V8.34A (Bruker AXS Inc., 2013)'
_computing_data_collection 'APEX2 (Bruker AXS Inc., 2014)'
_computing_data_reduction 'SAINT V8.34A (Bruker AXS Inc., 2013)'
_computing_molecular_graphics 'XP (Bruker AXS Inc., 2014)'
_computing_publication_material 'APEX2 (Bruker AXS Inc., 2014)'
_computing_structure_refinement 'SHELXL-2014/7 (Sheldrick, 2014)'
_computing_structure_solution 'SHELXT (Bruker AXS Inc., 2014)'
_diffrn_ambient_temperature 153.(2)
_diffrn_detector_area_resol_mean 8.3333
_diffrn_measured_fraction_theta_full 0.995
_diffrn_measured_fraction_theta_max 0.995
_diffrn_measurement_device_type 'CCD area detector'
_diffrn_measurement_method 'phi and omega scans'
_diffrn_radiation_monochromator graphite
_diffrn_radiation_type MoK\a
_diffrn_radiation_wavelength 0.71073
_diffrn_reflns_av_R_equivalents 0.0718
_diffrn_reflns_av_unetI/netI 0.0575
_diffrn_reflns_limit_h_max 8
_diffrn_reflns_limit_h_min -10
_diffrn_reflns_limit_k_max 41
_diffrn_reflns_limit_k_min -42
_diffrn_reflns_limit_l_max 23
_diffrn_reflns_limit_l_min -22
_diffrn_reflns_number 57161
_diffrn_reflns_theta_full 27.96
_diffrn_reflns_theta_max 27.96
_diffrn_reflns_theta_min 1.28
_diffrn_source 'fine-focus sealed tube'
_exptl_absorpt_coefficient_mu 2.851
_exptl_absorpt_correction_T_max 0.89
_exptl_absorpt_correction_T_min 0.62
_exptl_absorpt_correction_type multi-scan
_exptl_absorpt_process_details 'SADABS V2014/5 (Bruker AXS Inc.)'
_exptl_crystal_colour red
_exptl_crystal_density_diffrn 1.675
_exptl_crystal_density_method 'not measured'
_exptl_crystal_description plate
_exptl_crystal_F_000 2224
_exptl_crystal_size_max 0.320
_exptl_crystal_size_mid 0.100
_exptl_crystal_size_min 0.040
_refine_diff_density_max 1.035
_refine_diff_density_min -0.989
_refine_ls_extinction_method none
_refine_ls_goodness_of_fit_ref 1.086
_refine_ls_hydrogen_treatment constr
_refine_ls_matrix_type full
_refine_ls_number_parameters 449
_refine_ls_number_reflns 10769
_refine_ls_number_restraints 0
_refine_ls_restrained_S_all 1.086
_refine_ls_R_factor_all 0.0764
_refine_ls_R_factor_gt 0.0381
_refine_ls_shift/su_max 0.002
_refine_ls_shift/su_mean 0.000
_refine_ls_structure_factor_coef Fsqd
_refine_ls_weighting_details 'w=1/[\s^2^(Fo^2^)+(0.0679P)^2^+1.6357P] where P=(Fo^2^+2Fc^2^)/3'
_refine_ls_weighting_scheme calc
_refine_ls_wR_factor_gt 0.0953
_refine_ls_wR_factor_ref 0.1372
_reflns_number_gt 7474
_reflns_number_total 10769
_reflns_threshold_expression 'I > 2\s(I)'
_cod_data_source_file ic6b01716_si_001.cif
_cod_data_source_block I
_cod_database_code 4348842

loop_
_space_group_symop_operation_xyz
'x, y, z'
'-x+1/2, y+1/2, -z+1/2'
'-x, -y, -z'
'x-1/2, -y-1/2, z-1/2'

loop_
_atom_site_type_symbol
_atom_site_label
_atom_site_fract_x
_atom_site_fract_y
_atom_site_fract_z
_atom_site_U_iso_or_equiv
_atom_site_adp_type
_atom_site_calc_flag
_atom_site_refinement_flags_adp
_atom_site_refinement_flags_posn
_atom_site_occupancy
C C1 0.1313(6) 0.69598(15) 0.4768(3) 0.0166(10) Uani d . . 1
C C2 0.3049(6) 0.67632(15) 0.4958(3) 0.0187(10) Uani d . . 1
C C3 0.4129(7) 0.69355(16) 0.4327(3) 0.0221(11) Uani d . . 1
H H3A 0.5329 0.6975 0.4508 0.027 Uiso calc U R 1
H H3B 0.4105 0.6738 0.3902 0.027 Uiso calc U R 1
C C4 0.3349(6) 0.73503(16) 0.4090(3) 0.0214(11) Uani d . . 1
C C5 0.3060(7) 0.62822(16) 0.4961(3) 0.0259(12) Uani d . . 1
H H5A 0.2356 0.618 0.5359 0.039 Uiso calc U R 1
H H5B 0.4233 0.6182 0.5047 0.039 Uiso calc U R 1
H H5C 0.2597 0.6178 0.4481 0.039 Uiso calc U R 1
C C6 0.3721(7) 0.69204(17) 0.5733(3) 0.0258(12) Uani d . . 1
H H6A 0.348 0.722 0.5779 0.039 Uiso calc U R 1
H H6B 0.4955 0.6874 0.5787 0.039 Uiso calc U R 1
H H6C 0.3153 0.6766 0.6123 0.039 Uiso calc U R 1
C C7 0.4085(7) 0.77289(17) 0.4504(3) 0.0320(13) Uani d . . 1
H H7A 0.5276 0.7768 0.4377 0.048 Uiso calc U R 1
H H7B 0.4033 0.7684 0.5041 0.048 Uiso calc U R 1
H H7C 0.3423 0.7979 0.436 0.048 Uiso calc U R 1
C C8 0.3437(7) 0.74327(19) 0.3257(3) 0.0330(14) Uani d . . 1
H H8A 0.4626 0.748 0.3135 0.049 Uiso calc U R 1
H H8B 0.2757 0.7681 0.3122 0.049 Uiso calc U R 1
H H8C 0.2984 0.719 0.2979 0.049 Uiso calc U R 1
C C9 0.0172(6) 0.75775(15) 0.4076(3) 0.0179(10) Uani d . . 1
C C10 -0.0158(6) 0.79201(15) 0.4553(3) 0.0192(10) Uani d . . 1
C C11 0.0412(7) 0.79432(16) 0.5376(3) 0.0256(12) Uani d . . 1
H H11 0.1176 0.7699 0.5492 0.031 Uiso calc U R 1
C C12 0.1384(8) 0.83408(18) 0.5589(3) 0.0353(14) Uani d . . 1
H H12A 0.2421 0.8357 0.5307 0.053 Uiso calc U R 1
H H12B 0.1695 0.8336 0.6123 0.053 Uiso calc U R 1
H H12C 0.0663 0.8585 0.5475 0.053 Uiso calc U R 1
C C13 -0.1160(8) 0.79061(19) 0.5858(3) 0.0369(15) Uani d . . 1
H H13A -0.1844 0.8162 0.5808 0.055 Uiso calc U R 1
H H13B -0.0781 0.7867 0.638 0.055 Uiso calc U R 1
H H13C -0.1852 0.7665 0.5691 0.055 Uiso calc U R 1
C C14 -0.1193(7) 0.82352(16) 0.4255(3) 0.0257(12) Uani d . . 1
H H14 -0.1431 0.8472 0.4553 0.031 Uiso calc U R 1
C C15 -0.1886(7) 0.82150(17) 0.3539(3) 0.0279(12) Uani d . . 1
H H15 -0.254 0.8443 0.3342 0.034 Uiso calc U R 1
C C16 -0.1640(7) 0.78662(17) 0.3105(3) 0.0265(12) Uani d . . 1
H H16 -0.2185 0.785 0.2623 0.032 Uiso calc U R 1
C C17 -0.0606(6) 0.75380(16) 0.3364(3) 0.0212(11) Uani d . . 1
C C18 -0.0532(7) 0.71415(17) 0.2900(3) 0.0248(12) Uani d . . 1
H H18 0.0351 0.6951 0.3133 0.03 Uiso calc U R 1
C C19 -0.2258(8) 0.69217(19) 0.2892(3) 0.0343(14) Uani d . . 1
H H19A -0.2586 0.6875 0.3405 0.051 Uiso calc U R 1
H H19B -0.2179 0.6652 0.2637 0.051 Uiso calc U R 1
H H19C -0.3118 0.7097 0.2631 0.051 Uiso calc U R 1
C C20 -0.0080(8) 0.7229(2) 0.2093(3) 0.0402(16) Uani d . . 1
H H20A -0.1031 0.7375 0.1833 0.06 Uiso calc U R 1
H H20B 0.0136 0.6964 0.1841 0.06 Uiso calc U R 1
H H20C 0.0945 0.7405 0.2091 0.06 Uiso calc U R 1
C C21 0.4264(6) 1.02564(15) 0.3020(3) 0.0164(10) Uani d . . 1
C C22 0.6116(7) 1.03838(17) 0.3204(3) 0.0263(12) Uani d . . 1
C C23 0.7077(7) 1.01539(18) 0.2610(3) 0.0291(12) Uani d . . 1
H H23A 0.7251 1.0342 0.2182 0.035 Uiso calc U R 1
H H23B 0.8208 1.0062 0.2816 0.035 Uiso calc U R 1
C C24 0.6020(6) 0.97771(17) 0.2361(3) 0.0219(11) Uani d . . 1
C C25 0.6643(7) 1.0214(2) 0.3984(3) 0.0355(14) Uani d . . 1
H H25A 0.6327 0.9918 0.4015 0.053 Uiso calc U R 1
H H25B 0.6056 1.0373 0.4361 0.053 Uiso calc U R 1
H H25C 0.7879 1.0243 0.4071 0.053 Uiso calc U R 1
C C26 0.6476(8) 1.0852(2) 0.3183(4) 0.0459(17) Uani d . . 1
H H26A 0.7688 1.0902 0.3309 0.069 Uiso calc U R 1
H H26B 0.5783 1.0996 0.3543 0.069 Uiso calc U R 1
H H26C 0.619 1.096 0.2682 0.069 Uiso calc U R 1
C C27 0.6026(7) 0.97073(19) 0.1531(3) 0.0287(13) Uani d . . 1
H H27A 0.5628 0.9962 0.1271 0.043 Uiso calc U R 1
H H27B 0.5267 0.9473 0.1392 0.043 Uiso calc U R 1
H H27C 0.7188 0.9642 0.139 0.043 Uiso calc U R 1
C C28 0.6500(7) 0.93674(18) 0.2756(3) 0.0300(13) Uani d . . 1
H H28A 0.7655 0.9285 0.263 0.045 Uiso calc U R 1
H H28B 0.5691 0.9148 0.2595 0.045 Uiso calc U R 1
H H28C 0.6462 0.9407 0.3295 0.045 Uiso calc U R 1
C C29 0.2769(6) 0.96695(14) 0.2364(3) 0.0151(9) Uani d . . 1
C C30 0.2294(6) 0.93342(15) 0.2819(3) 0.0166(10) Uani d . . 1
C C31 0.2857(7) 0.92834(16) 0.3626(3) 0.0224(11) Uani d . . 1
H H31 0.3813 0.9483 0.3744 0.027 Uiso calc U R 1
C C32 0.1370(7) 0.93928(18) 0.4112(3) 0.0299(13) Uani d . . 1
H H32A 0.1012 0.9683 0.4014 0.045 Uiso calc U R 1
H H32B 0.1733 0.9363 0.4637 0.045 Uiso calc U R 1
H H32C 0.0413 0.9203 0.3994 0.045 Uiso calc U R 1
C C33 0.3480(8) 0.88374(18) 0.3808(4) 0.0375(15) Uani d . . 1
H H33A 0.2509 0.8644 0.3778 0.056 Uiso calc U R 1
H H33B 0.4013 0.8831 0.4311 0.056 Uiso calc U R 1
H H33C 0.4317 0.8752 0.3449 0.056 Uiso calc U R 1
C C34 0.1117(6) 0.90439(15) 0.2514(3) 0.0211(11) Uani d . . 1
H H34 0.0771 0.8814 0.2807 0.025 Uiso calc U R 1
C C35 0.0454(7) 0.90871(16) 0.1797(3) 0.0250(12) Uani d . . 1
H H35 -0.0276 0.8877 0.1587 0.03 Uiso calc U R 1
C C36 0.0846(6) 0.94345(16) 0.1382(3) 0.0214(11) Uani d . . 1
H H36 0.0317 0.9469 0.0899 0.026 Uiso calc U R 1
C C37 0.1996(6) 0.97350(15) 0.1653(3) 0.0172(10) Uani d . . 1
C C38 0.2179(6) 1.01409(16) 0.1212(3) 0.0198(11) Uani d . . 1
H H38 0.31 1.0314 0.1462 0.024 Uiso calc U R 1
C C39 0.2613(7) 1.00715(19) 0.0399(3) 0.0272(12) Uani d . . 1
H H39A 0.366 0.9905 0.0382 0.041 Uiso calc U R 1
H H39B 0.2783 1.0343 0.016 0.041 Uiso calc U R 1
H H39C 0.1674 0.9922 0.0137 0.041 Uiso calc U R 1
C C40 0.0489(6) 1.03782(17) 0.1242(3) 0.0233(11) Uani d . . 1
H H40A -0.0422 1.0214 0.0991 0.035 Uiso calc U R 1
H H40B 0.0588 1.0649 0.0992 0.035 Uiso calc U R 1
H H40C 0.0219 1.0424 0.1762 0.035 Uiso calc U R 1
I I1 -0.05159(5) 0.66707(2) 0.64508(2) 0.04214(13) Uani d . . 1
I I2 -0.13522(6) 0.61061(2) 0.44863(3) 0.04245(13) Uani d . . 1
I I3 0.22323(6) 1.11698(2) 0.25702(2) 0.03736(12) Uani d . . 1
I I4 0.26902(6) 1.07274(2) 0.46153(2) 0.03865(12) Uani d . . 1
N N1 0.1495(5) 0.72756(12) 0.4322(2) 0.0168(8) Uani d . . 1
N N2 0.4245(5) 0.99238(12) 0.2600(2) 0.0161(8) Uani d . . 1
Si Si1 -0.10956(18) 0.68501(5) 0.50542(8) 0.0227(3) Uani d . . 1
Si Si2 0.19528(19) 1.04679(4) 0.32771(8) 0.0215(3) Uani d . . 1

loop_
_atom_site_aniso_label
_atom_site_aniso_U_11
_atom_site_aniso_U_22
_atom_site_aniso_U_33
_atom_site_aniso_U_12
_atom_site_aniso_U_13
_atom_site_aniso_U_23
C1 0.015(3) 0.017(2) 0.018(2) 0.001(2) -0.0015(18) -0.0034(19)
C2 0.020(3) 0.016(2) 0.020(2) 0.002(2) 0.000(2) -0.0022(19)
C3 0.016(3) 0.025(3) 0.025(3) 0.004(2) -0.002(2) 0.000(2)
C4 0.018(3) 0.020(3) 0.026(3) 0.002(2) 0.003(2) 0.007(2)
C5 0.025(3) 0.018(3) 0.034(3) 0.009(2) -0.007(2) 0.000(2)
C6 0.027(3) 0.027(3) 0.023(3) 0.002(2) -0.008(2) -0.004(2)
C7 0.021(3) 0.024(3) 0.052(4) -0.003(2) 0.006(3) 0.002(3)
C8 0.024(3) 0.040(3) 0.036(3) 0.009(3) 0.013(2) 0.016(3)
C9 0.015(3) 0.015(2) 0.024(2) 0.0024(19) 0.007(2) 0.0095(19)
C10 0.016(3) 0.014(2) 0.027(3) 0.002(2) -0.001(2) 0.001(2)
C11 0.037(3) 0.015(2) 0.025(3) 0.007(2) 0.006(2) 0.000(2)
C12 0.043(4) 0.025(3) 0.037(3) 0.002(3) -0.002(3) -0.004(3)
C13 0.046(4) 0.033(3) 0.033(3) 0.001(3) 0.015(3) -0.003(3)
C14 0.024(3) 0.016(2) 0.038(3) 0.003(2) 0.006(2) 0.001(2)
C15 0.025(3) 0.021(3) 0.037(3) 0.007(2) 0.001(2) 0.009(2)
C16 0.028(3) 0.026(3) 0.025(3) 0.007(2) -0.002(2) 0.003(2)
C17 0.019(3) 0.022(3) 0.023(2) 0.005(2) 0.004(2) 0.001(2)
C18 0.029(3) 0.026(3) 0.020(2) 0.015(2) 0.002(2) 0.003(2)
C19 0.036(4) 0.033(3) 0.034(3) 0.005(3) -0.006(3) -0.005(3)
C20 0.044(4) 0.055(4) 0.022(3) 0.015(3) 0.004(3) 0.002(3)
C21 0.017(3) 0.016(2) 0.016(2) -0.001(2) -0.0019(18) 0.0027(18)
C22 0.021(3) 0.029(3) 0.029(3) -0.005(2) -0.002(2) -0.005(2)
C23 0.021(3) 0.034(3) 0.032(3) -0.007(2) 0.001(2) 0.001(2)
C24 0.016(3) 0.030(3) 0.019(2) -0.001(2) -0.0005(19) -0.004(2)
C25 0.023(3) 0.057(4) 0.025(3) 0.002(3) -0.010(2) -0.008(3)
C26 0.030(4) 0.036(4) 0.071(5) -0.014(3) -0.001(3) -0.014(3)
C27 0.023(3) 0.040(3) 0.024(3) 0.004(3) 0.008(2) -0.005(2)
C28 0.021(3) 0.031(3) 0.038(3) 0.008(2) 0.007(2) 0.002(3)
C29 0.011(2) 0.015(2) 0.020(2) -0.0008(19) 0.0025(18) -0.0035(18)
C30 0.013(2) 0.014(2) 0.022(2) 0.0022(19) 0.0017(19) -0.0023(19)
C31 0.023(3) 0.021(3) 0.023(3) -0.001(2) -0.002(2) 0.003(2)
C32 0.034(3) 0.034(3) 0.022(3) -0.008(3) 0.007(2) 0.000(2)
C33 0.036(4) 0.033(3) 0.042(3) 0.004(3) -0.005(3) 0.016(3)
C34 0.022(3) 0.014(2) 0.027(3) -0.004(2) 0.001(2) -0.004(2)
C35 0.021(3) 0.019(3) 0.035(3) -0.006(2) -0.001(2) -0.007(2)
C36 0.019(3) 0.023(3) 0.021(2) -0.002(2) -0.002(2) -0.008(2)
C37 0.016(3) 0.021(2) 0.015(2) 0.002(2) 0.0016(18) -0.0018(19)
C38 0.018(3) 0.026(3) 0.015(2) 0.000(2) 0.0021(19) -0.001(2)
C39 0.026(3) 0.036(3) 0.020(2) -0.002(2) 0.000(2) 0.001(2)
C40 0.021(3) 0.027(3) 0.022(2) -0.005(2) 0.000(2) 0.004(2)
I1 0.0434(3) 0.0553(3) 0.0284(2) -0.0020(2) 0.00822(17) 0.01377(18)
I2 0.0381(3) 0.0250(2) 0.0629(3) -0.00840(18) -0.0120(2) -0.00379(19)
I3 0.0576(3) 0.02135(19) 0.0321(2) -0.00155(18) -0.00863(18) 0.00469(15)
I4 0.0542(3) 0.0409(2) 0.02095(18) 0.0170(2) 0.00309(17) -0.00508(16)
N1 0.016(2) 0.016(2) 0.0182(19) 0.0037(17) 0.0002(16) -0.0005(16)
N2 0.013(2) 0.020(2) 0.0149(18) -0.0002(17) -0.0024(15) -0.0019(16)
Si1 0.0172(8) 0.0220(7) 0.0290(7) -0.0012(6) 0.0018(6) 0.0055(6)
Si2 0.0223(8) 0.0178(7) 0.0247(7) 0.0016(6) 0.0029(6) -0.0019(6)

loop_
_atom_type_symbol
_atom_type_description
_atom_type_scat_dispersion_real
_atom_type_scat_dispersion_imag
_atom_type_scat_source
C C 0.0033 0.0016 'International Tables Vol C Tables 4.2.6.8 and 6.1.1.4'
H H 0.0000 0.0000 'International Tables Vol C Tables 4.2.6.8 and 6.1.1.4'
I I -0.4742 1.8119 'International Tables Vol C Tables 4.2.6.8 and 6.1.1.4'
N N 0.0061 0.0033 'International Tables Vol C Tables 4.2.6.8 and 6.1.1.4'
Si Si 0.0817 0.0704 'International Tables Vol C Tables 4.2.6.8 and 6.1.1.4'

loop_
_geom_angle_atom_site_label_1
_geom_angle_atom_site_label_2
_geom_angle_atom_site_label_3
_geom_angle
N1 C1 C2 109.6(4)
N1 C1 Si1 115.1(3)
C2 C1 Si1 135.3(3)
C1 C2 C5 114.7(4)
C1 C2 C3 101.7(4)
C5 C2 C3 110.8(4)
C1 C2 C6 109.3(4)
C5 C2 C6 108.6(4)
C3 C2 C6 111.7(4)
C4 C3 C2 106.8(4)
C3 C4 C7 114.8(5)
C3 C4 C8 113.0(4)
C7 C4 C8 108.1(4)
C3 C4 N1 99.4(4)
C7 C4 N1 109.4(4)
C8 C4 N1 112.1(4)
C17 C9 C10 122.5(5)
C17 C9 N1 119.2(4)
C10 C9 N1 118.0(4)
C14 C10 C9 116.5(5)
C14 C10 C11 118.7(4)
C9 C10 C11 124.6(4)
C12 C11 C10 113.9(4)
C12 C11 C13 109.1(4)
C10 C11 C13 109.6(5)
C15 C14 C10 121.8(5)
C14 C15 C16 120.5(5)
C15 C16 C17 120.9(5)
C16 C17 C9 117.4(5)
C16 C17 C18 118.7(5)
C9 C17 C18 123.5(5)
C17 C18 C19 109.3(4)
C17 C18 C20 112.6(5)
C19 C18 C20 108.6(5)
N2 C21 C22 109.1(4)
N2 C21 Si2 114.9(3)
C22 C21 Si2 136.0(4)
C26 C22 C23 110.9(5)
C26 C22 C21 115.5(5)
C23 C22 C21 102.5(4)
C26 C22 C25 109.0(5)
C23 C22 C25 110.4(5)
C21 C22 C25 108.4(4)
C24 C23 C22 107.9(4)
C27 C24 C23 112.5(4)
C27 C24 C28 108.8(4)
C23 C24 C28 114.9(5)
C27 C24 N2 111.3(4)
C23 C24 N2 99.5(4)
C28 C24 N2 109.6(4)
C37 C29 C30 121.8(4)
C37 C29 N2 119.0(4)
C30 C29 N2 118.8(4)
C34 C30 C29 117.5(4)
C34 C30 C31 117.7(4)
C29 C30 C31 124.6(4)
C30 C31 C32 109.2(4)
C30 C31 C33 112.4(4)
C32 C31 C33 109.5(4)
C35 C34 C30 120.9(5)
C34 C35 C36 120.3(5)
C35 C36 C37 121.4(5)
C36 C37 C29 117.6(4)
C36 C37 C38 118.5(4)
C29 C37 C38 123.4(4)
C37 C38 C40 107.4(4)
C37 C38 C39 113.8(4)
C40 C38 C39 109.7(4)
C1 N1 C9 126.7(4)
C1 N1 C4 114.6(4)
C9 N1 C4 118.5(4)
C21 N2 C29 127.5(4)
C21 N2 C24 114.9(4)
C29 N2 C24 117.5(4)
C1 Si1 I2 96.62(14)
C1 Si1 I1 99.29(15)
I2 Si1 I1 100.75(5)
C21 Si2 I4 99.02(15)
C21 Si2 I3 94.55(14)
I4 Si2 I3 99.19(5)

loop_
_geom_bond_atom_site_label_1
_geom_bond_atom_site_label_2
_geom_bond_distance
C1 N1 1.301(6)
C1 C2 1.523(7)
C1 Si1 2.013(5)
C2 C5 1.535(7)
C2 C3 1.549(7)
C2 C6 1.551(7)
C3 C4 1.511(7)
C4 C7 1.519(8)
C4 C8 1.527(7)
C4 N1 1.550(6)
C9 C17 1.400(7)
C9 C10 1.420(7)
C9 N1 1.469(6)
C10 C14 1.385(7)
C10 C11 1.529(7)
C11 C12 1.521(8)
C11 C13 1.545(7)
C14 C15 1.376(8)
C15 C16 1.378(8)
C16 C17 1.391(7)
C17 C18 1.518(7)
C18 C19 1.525(8)
C18 C20 1.536(7)
C21 N2 1.303(6)
C21 C22 1.530(7)
C21 Si2 2.009(5)
C22 C26 1.522(8)
C22 C23 1.525(8)
C22 C25 1.542(8)
C23 C24 1.517(7)
C24 C27 1.510(7)
C24 C28 1.527(7)
C24 N2 1.549(6)
C29 C37 1.405(7)
C29 C30 1.408(6)
C29 N2 1.461(6)
C30 C34 1.402(7)
C30 C31 1.507(7)
C31 C32 1.530(7)
C31 C33 1.535(7)
C34 C35 1.374(7)
C35 C36 1.380(7)
C36 C37 1.390(7)
C37 C38 1.529(7)
C38 C40 1.530(7)
C38 C39 1.533(6)
I1 Si1 2.5961(15)
I2 Si1 2.5889(16)
I3 Si2 2.5903(15)
I4 Si2 2.5858(15)
